data_1548151
loop_
_publ_author_name
'Dranka, Maciej'
'\.Zukowska, Gra\.zyna Z.'
'Jankowski, Piotr'
'Plewa-Marczewska, Anna'
'Trzeciak, Tomasz'
'Zachara, Janusz'

_publ_section_title
;
 Coordination Abilities of 4,5-Dicyano-2-(trifluoromethyl)imidazolate
 Anion toward Sodium Cation: Structural and Spectroscopic Studies of Solid
 and Liquid Glyme-Solvated Electrolyte Systems
;
_journal_issue 48
_journal_name_full 'The Journal of Physical Chemistry C'
_journal_page_first 26713
_journal_paper_doi 10.1021/acs.jpcc.7b09705
_journal_volume 121
_journal_year 2017
_chemical_formula_moiety 'C12 H14 F3 N4 Na O3'
_chemical_formula_sum 'C12 H14 F3 N4 Na O3'
_chemical_formula_weight 342.26
_space_group_crystal_system monoclinic
_space_group_IT_number 14
_space_group_name_Hall '-P 2ybc'
_space_group_name_H-M_alt 'P 1 21/c 1'
_symmetry_space_group_name_Hall '-P 2ybc'
_symmetry_space_group_name_H-M 'P 1 21/c 1'
_atom_sites_solution_hydrogens geom
_atom_sites_solution_primary direct
_audit_creation_date 2017-06-06
_audit_creation_method
;
Olex2 1.2-beta
(compiled 2017.03.28 svn.r3405 for OlexSys, GUI svn.r5337)
;
_cell_angle_alpha 90
_cell_angle_beta 96.6933(14)
_cell_angle_gamma 90
_cell_formula_units_Z 8
_cell_length_a 20.2366(3)
_cell_length_b 9.67468(17)
_cell_length_c 16.1201(2)
_cell_measurement_reflns_used 18226
_cell_measurement_temperature 100.0(1)
_cell_measurement_theta_max 26.2430
_cell_measurement_theta_min 3.6850
_cell_volume 3134.52(8)
_computing_cell_refinement 'CrysAlisPro 1.171.38.46 (Rigaku OD, 2015)'
_computing_data_collection 'CrysAlisPro 1.171.38.46 (Rigaku OD, 2015)'
_computing_data_reduction 'CrysAlisPro 1.171.38.46 (Rigaku OD, 2015)'
_computing_molecular_graphics 'Olex2 (Dolomanov et al., 2009)'
_computing_publication_material 'Olex2 (Dolomanov et al., 2009)'
_computing_structure_refinement 'ShelXL (Sheldrick, 2015)'
_computing_structure_solution 'ShelXS (Sheldrick, 2008)'
_diffrn_ambient_temperature 100.0(1)
_diffrn_detector 'CCD plate'
_diffrn_detector_area_resol_mean 10.3347
_diffrn_detector_type Atlas
_diffrn_measured_fraction_theta_full 0.997
_diffrn_measured_fraction_theta_max 0.997
_diffrn_measurement_details
;
List of Runs (angles in degrees, time in seconds):

  # Type    Start    End  Width  t~exp~   \w     \q     \k     \f   Frames
--------------------------------------------------------------------------
  1  \w    -81.00 -31.00   1.00   25.00    --  -19.49 131.00 -64.00   50
  2  \w    -98.00  14.00   1.00   25.00    --  -19.49 -77.00 -90.00  112
  3  \w    -81.00  -1.00   1.00   25.00    --  -19.49 132.00  26.00   80
  4  \w    -98.00  12.00   1.00   25.00    --  -19.49 -77.00  60.00  110
  5  \w    -82.00  -4.00   1.00   25.00    --  -19.49 133.00-171.00   78
  6  \w    -39.00  56.00   1.00   25.00    --  -19.49  38.00-180.00   95
  7  \w    -14.00  48.00   1.00   25.00    --   19.81  80.00-143.00   62
  8  \w    -47.00 107.00   1.00   25.00    --   19.81   0.00-120.00  154
;
_diffrn_measurement_device 'four-circle diffractometer'
_diffrn_measurement_device_type 'Xcalibur, Atlas, Gemini ultra'
_diffrn_measurement_method '\w scans'
_diffrn_orient_matrix_type 'CrysAlisPro convention (1999,Acta A55,543-557)'
_diffrn_orient_matrix_UB_11 0.0144395000
_diffrn_orient_matrix_UB_12 0.0281196000
_diffrn_orient_matrix_UB_13 -0.0343116000
_diffrn_orient_matrix_UB_21 -0.0032556000
_diffrn_orient_matrix_UB_22 0.0674712000
_diffrn_orient_matrix_UB_23 0.0162645000
_diffrn_orient_matrix_UB_31 0.0320337000
_diffrn_orient_matrix_UB_32 -0.0058255000
_diffrn_orient_matrix_UB_33 0.0228177000
_diffrn_radiation_monochromator graphite
_diffrn_radiation_probe x-ray
_diffrn_radiation_type MoK\a
_diffrn_radiation_wavelength 0.71073
_diffrn_reflns_av_R_equivalents 0.0382
_diffrn_reflns_av_unetI/netI 0.0198
_diffrn_reflns_Laue_measured_fraction_full 0.997
_diffrn_reflns_Laue_measured_fraction_max 0.997
_diffrn_reflns_limit_h_max 25
_diffrn_reflns_limit_h_min -25
_diffrn_reflns_limit_k_max 12
_diffrn_reflns_limit_k_min -12
_diffrn_reflns_limit_l_max 20
_diffrn_reflns_limit_l_min -20
_diffrn_reflns_number 48881
_diffrn_reflns_point_group_measured_fraction_full 0.997
_diffrn_reflns_point_group_measured_fraction_max 0.997
_diffrn_reflns_theta_full 25.242
_diffrn_reflns_theta_max 26.289
_diffrn_reflns_theta_min 3.281
_diffrn_source 'fine-focus sealed X-ray tube'
_diffrn_source_type 'Enhance (Mo) X-ray Source'
_exptl_absorpt_coefficient_mu 0.151
_exptl_absorpt_correction_T_max 0.702
_exptl_absorpt_correction_T_min 0.597
_exptl_absorpt_correction_type gaussian
_exptl_absorpt_process_details
;
CrysAlisPro 1.171.38.46 (Rigaku Oxford Diffraction, 2015)
Numerical absorption correction based on gaussian integration over
            a multifaceted crystal model
Empirical absorption correction using spherical harmonics,
 implemented in SCALE3 ABSPACK scaling algorithm.
;
_exptl_crystal_colour colourless
_exptl_crystal_colour_primary colourless
_exptl_crystal_density_diffrn 1.451
_exptl_crystal_description irregular
_exptl_crystal_F_000 1408
_exptl_crystal_size_max 0.412
_exptl_crystal_size_mid 0.29
_exptl_crystal_size_min 0.253
_refine_diff_density_max 0.325
_refine_diff_density_min -0.331
_refine_diff_density_rms 0.047
_refine_ls_extinction_method none
_refine_ls_goodness_of_fit_ref 1.030
_refine_ls_hydrogen_treatment constr
_refine_ls_matrix_type full
_refine_ls_number_parameters 419
_refine_ls_number_reflns 6322
_refine_ls_number_restraints 0
_refine_ls_restrained_S_all 1.030
_refine_ls_R_factor_all 0.0374
_refine_ls_R_factor_gt 0.0305
_refine_ls_shift/su_max 0.001
_refine_ls_shift/su_mean 0.000
_refine_ls_structure_factor_coef Fsqd
_refine_ls_weighting_details 'w=1/[\s^2^(Fo^2^)+(0.0410P)^2^+0.9180P] where P=(Fo^2^+2Fc^2^)/3'
_refine_ls_weighting_scheme calc
_refine_ls_wR_factor_gt 0.0791
_refine_ls_wR_factor_ref 0.0838
_reflns_Friedel_coverage 0.000
_reflns_number_gt 5400
_reflns_number_total 6322
_reflns_threshold_expression 'I > 2\s(I)'
_cod_data_source_file jp7b09705_si_002.cif
_cod_data_source_block 6_natdi_g2
_cod_depositor_comments 'Adding full bibliography for 1548146--1548153.cif.'
_cod_original_cell_volume 3134.51(9)
_cod_database_code 1548151
_shelx_shelxl_version_number 2016/6
_shelx_space_group_comment
;
The symmetry employed for this shelxl refinement is uniquely defined
by the following loop, which should always be used as a source of
symmetry information in preference to the above space-group names.
They are only intended as comments.
;

loop_
_space_group_symop_operation_xyz
'x, y, z'
'-x, y+1/2, -z+1/2'
'-x, -y, -z'
'x, -y-1/2, z-1/2'

loop_
_atom_site_label
_atom_site_type_symbol
_atom_site_fract_x
_atom_site_fract_y
_atom_site_fract_z
_atom_site_U_iso_or_equiv
_atom_site_adp_type
_atom_site_occupancy
_atom_site_site_symmetry_order
_atom_site_calc_flag
_atom_site_refinement_flags_posn
Na1 Na 0.89529(2) 0.48072(5) 0.64294(3) 0.01377(11) Uani 1 1 d .
F1 F 1.01374(4) 0.34647(8) 0.12887(4) 0.02675(18) Uani 1 1 d .
F2 F 1.09994(3) 0.33414(8) 0.21954(4) 0.02301(17) Uani 1 1 d .
F3 F 1.05678(4) 0.14840(8) 0.16289(5) 0.02932(19) Uani 1 1 d .
O1 O 0.84237(4) 0.67508(9) 0.56140(5) 0.01791(18) Uani 1 1 d .
O2 O 0.77913(4) 0.51581(8) 0.66631(5) 0.01741(18) Uani 1 1 d .
O3 O 0.82069(4) 0.26222(9) 0.62385(5) 0.02061(19) Uani 1 1 d .
N1 N 0.95168(5) 0.16184(10) 0.26199(6) 0.0144(2) Uani 1 1 d .
N2 N 1.00684(5) 0.34651(10) 0.32776(6) 0.0142(2) Uani 1 1 d .
N3 N 0.83104(5) 0.05086(11) 0.39017(6) 0.0208(2) Uani 1 1 d .
N4 N 0.93325(5) 0.40389(11) 0.51413(6) 0.0203(2) Uani 1 1 d .
C1 C 0.99938(5) 0.25909(12) 0.26277(7) 0.0135(2) Uani 1 1 d .
C2 C 0.92595(5) 0.18865(12) 0.33459(7) 0.0135(2) Uani 1 1 d .
C3 C 0.95906(5) 0.30130(12) 0.37412(7) 0.0135(2) Uani 1 1 d .
C4 C 0.87349(6) 0.10969(12) 0.36426(7) 0.0147(2) Uani 1 1 d .
C5 C 0.94624(5) 0.36125(12) 0.45173(7) 0.0150(2) Uani 1 1 d .
C6 C 1.04216(6) 0.27139(12) 0.19356(7) 0.0168(2) Uani 1 1 d .
C7 C 0.88321(6) 0.77430(14) 0.52592(8) 0.0230(3) Uani 1 1 d .
H7A H 0.908541 0.827238 0.570719 0.034 Uiso 1 1 calc GR
H7B H 0.855054 0.837232 0.489597 0.034 Uiso 1 1 calc GR
H7C H 0.914050 0.726474 0.493095 0.034 Uiso 1 1 calc GR
C8 C 0.79762(6) 0.74001(12) 0.61113(8) 0.0192(3) Uani 1 1 d .
H8A H 0.775764 0.819871 0.580880 0.023 Uiso 1 1 calc R
H8B H 0.822060 0.773794 0.664023 0.023 Uiso 1 1 calc R
C9 C 0.74628(6) 0.63476(13) 0.62913(8) 0.0206(3) Uani 1 1 d .
H9A H 0.716554 0.674655 0.667497 0.025 Uiso 1 1 calc R
H9B H 0.718850 0.608447 0.576608 0.025 Uiso 1 1 calc R
C10 C 0.73432(6) 0.40148(13) 0.66629(8) 0.0205(3) Uani 1 1 d .
H10A H 0.706709 0.395268 0.611525 0.025 Uiso 1 1 calc R
H10B H 0.704355 0.414908 0.709973 0.025 Uiso 1 1 calc R
C11 C 0.77351(6) 0.27078(13) 0.68283(7) 0.0204(3) Uani 1 1 d .
H11A H 0.796766 0.271651 0.740372 0.024 Uiso 1 1 calc R
H11B H 0.743403 0.189831 0.676997 0.024 Uiso 1 1 calc R
C12 C 0.84915(7) 0.12783(14) 0.62245(10) 0.0299(3) Uani 1 1 d .
H12A H 0.881637 0.125769 0.581894 0.045 Uiso 1 1 calc GR
H12B H 0.813999 0.060002 0.606435 0.045 Uiso 1 1 calc GR
H12C H 0.871396 0.105196 0.678069 0.045 Uiso 1 1 calc GR
Na11 Na 0.39552(2) 0.48998(5) 0.64617(3) 0.01422(11) Uani 1 1 d .
F11 F 0.52395(4) 0.33354(8) 0.13864(4) 0.02605(18) Uani 1 1 d .
F12 F 0.60789(3) 0.31445(8) 0.23285(4) 0.02414(17) Uani 1 1 d .
F13 F 0.56328(4) 0.13229(8) 0.17254(5) 0.02808(18) Uani 1 1 d .
O11 O 0.34366(4) 0.66424(9) 0.54642(5) 0.01951(19) Uani 1 1 d .
O12 O 0.27396(4) 0.53752(9) 0.66257(5) 0.01932(19) Uani 1 1 d .
O13 O 0.32420(4) 0.26921(10) 0.66039(6) 0.0268(2) Uani 1 1 d .
N11 N 0.45637(5) 0.14851(10) 0.26726(6) 0.0146(2) Uani 1 1 d .
N12 N 0.50938(5) 0.33486(10) 0.33407(6) 0.0149(2) Uani 1 1 d .
N13 N 0.32981(5) 0.04268(11) 0.38700(6) 0.0204(2) Uani 1 1 d .
N14 N 0.42994(5) 0.39529(11) 0.51595(6) 0.0207(2) Uani 1 1 d .
C13 C 0.50431(5) 0.24505(12) 0.27008(7) 0.0144(2) Uani 1 1 d .
C14 C 0.42759(5) 0.17846(12) 0.33729(7) 0.0137(2) Uani 1 1 d .
C15 C 0.45939(5) 0.29168(12) 0.37763(7) 0.0140(2) Uani 1 1 d .
C16 C 0.37356(6) 0.10126(12) 0.36371(7) 0.0152(2) Uani 1 1 d .
C17 C 0.44423(5) 0.35254(12) 0.45410(7) 0.0154(2) Uani 1 1 d .
C18 C 0.54962(6) 0.25560(12) 0.20353(7) 0.0179(2) Uani 1 1 d .
C19 C 0.38396(6) 0.76421(15) 0.51148(8) 0.0275(3) Uani 1 1 d .
H19A H 0.399062 0.833290 0.553966 0.041 Uiso 1 1 calc GR
H19B H 0.357940 0.809747 0.464121 0.041 Uiso 1 1 calc GR
H19C H 0.422619 0.718441 0.492283 0.041 Uiso 1 1 calc GR
C20 C 0.28443(6) 0.72417(13) 0.57000(8) 0.0206(3) Uani 1 1 d .
H20A H 0.261713 0.778878 0.523189 0.025 Uiso 1 1 calc R
H20B H 0.295119 0.786273 0.618521 0.025 Uiso 1 1 calc R
C21 C 0.24051(6) 0.60884(13) 0.59219(7) 0.0203(3) Uani 1 1 d .
H21A H 0.197595 0.646167 0.606076 0.024 Uiso 1 1 calc R
H21B H 0.231398 0.544701 0.544373 0.024 Uiso 1 1 calc R
C22 C 0.23761(6) 0.42043(14) 0.68640(8) 0.0240(3) Uani 1 1 d .
H22A H 0.189357 0.438987 0.674049 0.029 Uiso 1 1 calc R
H22B H 0.247568 0.405781 0.747357 0.029 Uiso 1 1 calc R
C23 C 0.25457(6) 0.29162(14) 0.64141(8) 0.0241(3) Uani 1 1 d .
H23A H 0.229483 0.211832 0.660102 0.029 Uiso 1 1 calc R
H23B H 0.242910 0.302992 0.580428 0.029 Uiso 1 1 calc R
C24 C 0.34432(8) 0.14054(15) 0.62813(11) 0.0379(4) Uani 1 1 d .
H24A H 0.334472 0.140430 0.567151 0.057 Uiso 1 1 calc GR
H24B H 0.320074 0.065012 0.651559 0.057 Uiso 1 1 calc GR
H24C H 0.392217 0.127794 0.643532 0.057 Uiso 1 1 calc GR

loop_
_atom_site_aniso_label
_atom_site_aniso_U_11
_atom_site_aniso_U_22
_atom_site_aniso_U_33
_atom_site_aniso_U_23
_atom_site_aniso_U_13
_atom_site_aniso_U_12
Na1 0.0143(2) 0.0141(2) 0.0131(2) 0.00027(17) 0.00219(17) 0.00051(17)
F1 0.0251(4) 0.0399(5) 0.0157(3) 0.0074(3) 0.0038(3) 0.0000(3)
F2 0.0163(3) 0.0309(4) 0.0227(4) -0.0011(3) 0.0062(3) -0.0087(3)
F3 0.0362(4) 0.0222(4) 0.0339(4) -0.0088(3) 0.0224(4) -0.0042(3)
O1 0.0175(4) 0.0168(4) 0.0204(4) 0.0029(3) 0.0063(3) 0.0025(3)
O2 0.0150(4) 0.0156(4) 0.0216(4) 0.0007(3) 0.0020(3) -0.0010(3)
O3 0.0215(4) 0.0154(4) 0.0256(5) 0.0003(3) 0.0059(4) -0.0003(3)
N1 0.0148(5) 0.0152(5) 0.0134(5) -0.0002(4) 0.0028(4) -0.0002(4)
N2 0.0136(5) 0.0159(5) 0.0131(5) -0.0008(4) 0.0020(4) -0.0004(4)
N3 0.0209(5) 0.0180(5) 0.0247(5) 0.0010(4) 0.0081(4) -0.0004(4)
N4 0.0198(5) 0.0225(6) 0.0192(5) -0.0046(4) 0.0048(4) -0.0028(4)
C1 0.0125(5) 0.0141(6) 0.0138(5) 0.0003(4) 0.0019(4) 0.0000(4)
C2 0.0130(5) 0.0144(6) 0.0131(5) 0.0007(4) 0.0018(4) 0.0009(4)
C3 0.0130(5) 0.0147(6) 0.0127(5) -0.0001(4) 0.0016(4) 0.0013(4)
C4 0.0168(5) 0.0129(6) 0.0145(5) -0.0013(4) 0.0021(4) 0.0023(5)
C5 0.0131(5) 0.0148(6) 0.0170(6) -0.0008(4) 0.0013(4) -0.0020(4)
C6 0.0172(6) 0.0174(6) 0.0162(6) -0.0019(4) 0.0035(5) -0.0026(5)
C7 0.0201(6) 0.0241(7) 0.0252(6) 0.0101(5) 0.0046(5) -0.0001(5)
C8 0.0190(6) 0.0156(6) 0.0234(6) -0.0001(5) 0.0042(5) 0.0047(5)
C9 0.0164(6) 0.0205(6) 0.0256(6) 0.0023(5) 0.0052(5) 0.0051(5)
C10 0.0163(6) 0.0223(7) 0.0237(6) -0.0018(5) 0.0050(5) -0.0049(5)
C11 0.0206(6) 0.0209(6) 0.0198(6) 0.0015(5) 0.0031(5) -0.0065(5)
C12 0.0260(7) 0.0173(7) 0.0460(8) -0.0041(6) 0.0025(6) 0.0005(5)
Na11 0.0145(2) 0.0154(2) 0.0129(2) 0.00039(17) 0.00229(17) -0.00028(17)
F11 0.0274(4) 0.0355(5) 0.0161(4) 0.0040(3) 0.0064(3) -0.0010(3)
F12 0.0163(3) 0.0327(4) 0.0246(4) -0.0052(3) 0.0073(3) -0.0088(3)
F13 0.0319(4) 0.0223(4) 0.0338(4) -0.0100(3) 0.0199(3) -0.0035(3)
O11 0.0177(4) 0.0205(5) 0.0210(4) 0.0056(3) 0.0051(3) 0.0039(3)
O12 0.0157(4) 0.0243(5) 0.0177(4) 0.0022(3) 0.0010(3) -0.0024(3)
O13 0.0195(4) 0.0246(5) 0.0356(5) -0.0051(4) 0.0009(4) -0.0041(4)
N11 0.0144(5) 0.0151(5) 0.0146(5) -0.0010(4) 0.0028(4) -0.0007(4)
N12 0.0152(5) 0.0159(5) 0.0138(5) -0.0009(4) 0.0027(4) -0.0001(4)
N13 0.0183(5) 0.0175(5) 0.0264(6) 0.0014(4) 0.0065(4) 0.0002(4)
N14 0.0220(5) 0.0216(6) 0.0192(5) -0.0039(4) 0.0053(4) -0.0010(4)
C13 0.0138(5) 0.0159(6) 0.0135(5) -0.0012(4) 0.0018(4) -0.0006(4)
C14 0.0123(5) 0.0145(6) 0.0144(5) -0.0001(4) 0.0023(4) 0.0013(4)
C15 0.0143(5) 0.0147(6) 0.0132(5) -0.0011(4) 0.0025(4) 0.0008(4)
C16 0.0163(6) 0.0138(6) 0.0154(5) -0.0017(4) 0.0016(4) 0.0036(5)
C17 0.0143(5) 0.0145(6) 0.0175(6) -0.0006(4) 0.0019(4) -0.0019(4)
C18 0.0179(6) 0.0180(6) 0.0183(6) -0.0041(5) 0.0043(5) -0.0032(5)
C19 0.0240(7) 0.0313(8) 0.0277(7) 0.0144(6) 0.0043(5) 0.0008(6)
C20 0.0192(6) 0.0213(6) 0.0212(6) 0.0005(5) 0.0018(5) 0.0070(5)
C21 0.0153(6) 0.0239(7) 0.0211(6) -0.0017(5) -0.0010(5) 0.0039(5)
C22 0.0162(6) 0.0316(7) 0.0248(6) 0.0047(5) 0.0054(5) -0.0062(5)
C23 0.0188(6) 0.0273(7) 0.0254(7) 0.0020(5) -0.0014(5) -0.0098(5)
C24 0.0364(8) 0.0247(8) 0.0534(10) -0.0077(7) 0.0085(7) -0.0046(6)

loop_
_atom_type_symbol
_atom_type_description
_atom_type_scat_dispersion_real
_atom_type_scat_dispersion_imag
_atom_type_scat_source
C C 0.0033 0.0016 'International Tables Vol C Tables 4.2.6.8 and 6.1.1.4'
H H 0.0000 0.0000 'International Tables Vol C Tables 4.2.6.8 and 6.1.1.4'
F F 0.0171 0.0103 'International Tables Vol C Tables 4.2.6.8 and 6.1.1.4'
N N 0.0061 0.0033 'International Tables Vol C Tables 4.2.6.8 and 6.1.1.4'
Na Na 0.0362 0.0249 'International Tables Vol C Tables 4.2.6.8 and 6.1.1.4'
O O 0.0106 0.0060 'International Tables Vol C Tables 4.2.6.8 and 6.1.1.4'

loop_
_exptl_crystal_face_index_h
_exptl_crystal_face_index_k
_exptl_crystal_face_index_l
_exptl_crystal_face_perp_dist
-14 -9 -11 0.1687
27 -4 -7 0.1507
22 -1 -16 0.1587
24 -1 9 0.1475
18 -2 15 0.1265
-27 0 10 0.0676
17 -6 14 0.1357
7 13 -7 0.2065
-11 -2 -20 0.1515
23 -8 -1 0.1602
11 11 -12 0.1852
0 4 -22 0.1434
15 11 5 0.1566
-24 1 -9 0.1180
19 -1 15 0.1296
11 11 10 0.1465
10 -9 -17 0.2065
-3 -4 22 0.1488
2 8 18 0.1057
-25 -4 12 0.0683
-21 -9 -1 0.1127
9 -12 7 0.1414

loop_
_geom_angle_atom_site_label_1
_geom_angle_atom_site_label_2
_geom_angle_atom_site_label_3
_geom_angle
_geom_angle_site_symmetry_1
_geom_angle_site_symmetry_3
O1 Na1 F2 84.74(3) . 3_766
O1 Na1 O3 110.33(3) . .
O1 Na1 N1 162.02(4) . 4_566
O1 Na1 N2 83.14(3) . 3_766
O2 Na1 F2 74.84(3) . 3_766
O2 Na1 O1 67.11(3) . .
O2 Na1 O3 64.87(3) . .
O2 Na1 N1 108.41(3) . 4_566
O2 Na1 N2 127.56(3) . 3_766
O3 Na1 F2 124.90(3) . 3_766
N1 Na1 F2 77.30(3) 4_566 3_766
N1 Na1 O3 81.39(3) 4_566 .
N1 Na1 N2 86.89(3) 4_566 3_766
N2 Na1 F2 59.73(3) 3_766 3_766
N2 Na1 O3 165.54(3) 3_766 .
N4 Na1 F2 151.59(3) . 3_766
N4 Na1 O1 86.46(3) . .
N4 Na1 O2 125.66(4) . .
N4 Na1 O3 83.47(3) . .
N4 Na1 N1 108.95(4) . 4_566
N4 Na1 N2 92.43(3) . 3_766
C6 F2 Na1 118.56(6) . 3_766
C7 O1 Na1 119.34(7) . .
C8 O1 Na1 107.54(7) . .
C8 O1 C7 111.38(9) . .
C9 O2 Na1 117.16(7) . .
C9 O2 C10 111.07(9) . .
C10 O2 Na1 120.86(7) . .
C11 O3 Na1 107.40(7) . .
C12 O3 Na1 121.01(7) . .
C12 O3 C11 111.54(10) . .
C1 N1 Na1 130.42(7) . 4_565
C1 N1 C2 101.80(9) . .
C2 N1 Na1 125.01(7) . 4_565
C1 N2 Na1 124.26(7) . 3_766
C1 N2 C3 101.76(9) . .
C3 N2 Na1 133.12(7) . 3_766
C5 N4 Na1 174.11(9) . .
N1 C1 C6 121.70(10) . .
N2 C1 N1 117.59(10) . .
N2 C1 C6 120.71(10) . .
N1 C2 C3 109.30(10) . .
N1 C2 C4 123.89(10) . .
C3 C2 C4 126.80(10) . .
N2 C3 C2 109.55(10) . .
N2 C3 C5 124.26(10) . .
C2 C3 C5 126.19(10) . .
N3 C4 C2 177.19(12) . .
N4 C5 C3 176.19(12) . .
F1 C6 C1 112.93(9) . .
F2 C6 F1 106.05(9) . .
F2 C6 C1 111.28(9) . .
F3 C6 F1 106.71(9) . .
F3 C6 F2 107.24(9) . .
F3 C6 C1 112.23(10) . .
O1 C8 C9 107.96(10) . .
O2 C9 C8 109.16(9) . .
O2 C10 C11 109.26(9) . .
O3 C11 C10 108.15(9) . .
O11 Na11 F12 87.01(3) . 3_666
O11 Na11 O12 66.62(3) . .
O11 Na11 O13 114.73(3) . .
O11 Na11 N11 168.62(4) . 4_566
O11 Na11 N12 83.43(3) . 3_666
O12 Na11 F12 72.23(3) . 3_666
O12 Na11 O13 65.59(3) . .
O12 Na11 N11 113.56(3) . 4_566
O12 Na11 N12 126.14(3) . 3_666
O13 Na11 F12 116.51(3) . 3_666
N11 Na11 F12 82.40(3) 4_566 3_666
N11 Na11 O13 74.09(3) 4_566 .
N12 Na11 F12 62.08(3) 3_666 3_666
N12 Na11 O13 161.84(3) 3_666 .
N12 Na11 N11 87.92(3) 3_666 4_566
N14 Na11 F12 154.35(3) . 3_666
N14 Na11 O11 80.82(3) . .
N14 Na11 O12 121.87(3) . .
N14 Na11 O13 89.12(3) . .
N14 Na11 N11 107.23(4) . 4_566
N14 Na11 N12 93.97(4) . 3_666
C18 F12 Na11 116.83(6) . 3_666
C19 O11 Na11 120.04(7) . .
C20 O11 Na11 114.23(7) . .
C20 O11 C19 111.61(10) . .
C21 O12 Na11 112.25(6) . .
C22 O12 Na11 114.77(7) . .
C22 O12 C21 112.68(9) . .
C23 O13 Na11 113.66(7) . .
C23 O13 C24 111.84(10) . .
C24 O13 Na11 119.95(8) . .
C13 N11 Na11 132.11(7) . 4_565
C13 N11 C14 101.60(9) . .
C14 N11 Na11 121.96(7) . 4_565
C13 N12 Na11 120.90(7) . 3_666
C13 N12 C15 101.68(9) . .
C15 N12 Na11 137.09(7) . 3_666
C17 N14 Na11 177.99(10) . .
N11 C13 C18 121.63(10) . .
N12 C13 N11 117.77(10) . .
N12 C13 C18 120.58(10) . .
N11 C14 C15 109.62(10) . .
N11 C14 C16 123.53(10) . .
C15 C14 C16 126.85(10) . .
N12 C15 C14 109.32(10) . .
N12 C15 C17 124.35(10) . .
C14 C15 C17 126.30(10) . .
N13 C16 C14 177.61(12) . .
N14 C17 C15 176.31(13) . .
F11 C18 F12 106.23(9) . .
F11 C18 C13 112.55(10) . .
F12 C18 C13 111.29(9) . .
F13 C18 F11 106.75(9) . .
F13 C18 F12 107.38(9) . .
F13 C18 C13 112.27(10) . .
O11 C20 C21 107.61(10) . .
O12 C21 C20 108.08(9) . .
O12 C22 C23 112.00(10) . .
O13 C23 C22 107.39(10) . .

loop_
_geom_bond_atom_site_label_1
_geom_bond_atom_site_label_2
_geom_bond_distance
_geom_bond_site_symmetry_2
Na1 F2 2.8430(8) 3_766
Na1 O1 2.4663(9) .
Na1 O2 2.4473(9) .
Na1 O3 2.5950(9) .
Na1 N1 2.5253(10) 4_566
Na1 N2 2.5926(10) 3_766
Na1 N4 2.4137(11) .
F1 C6 1.3439(14) .
F2 C6 1.3405(13) .
F3 C6 1.3350(14) .
O1 C7 1.4289(14) .
O1 C8 1.4238(14) .
O2 C9 1.4257(14) .
O2 C10 1.4303(14) .
O3 C11 1.4262(14) .
O3 C12 1.4232(15) .
N1 C1 1.3470(15) .
N1 C2 1.3602(14) .
N2 C1 1.3411(14) .
N2 C3 1.3614(14) .
N3 C4 1.1489(15) .
N4 C5 1.1457(15) .
C1 C6 1.4944(15) .
C2 C3 1.3940(16) .
C2 C4 1.4344(16) .
C3 C5 1.4299(15) .
C8 C9 1.5068(17) .
C10 C11 1.4999(17) .
Na11 F12 2.7239(8) 3_666
Na11 O11 2.4770(9) .
Na11 O12 2.5465(9) .
Na11 O13 2.6028(10) .
Na11 N11 2.5615(10) 4_566
Na11 N12 2.5562(11) 3_666
Na11 N14 2.4640(11) .
F11 C18 1.3439(14) .
F12 C18 1.3446(13) .
F13 C18 1.3347(14) .
O11 C19 1.4230(15) .
O11 C20 1.4225(14) .
O12 C21 1.4291(14) .
O12 C22 1.4276(15) .
O13 C23 1.4232(15) .
O13 C24 1.4265(17) .
N11 C13 1.3434(15) .
N11 C14 1.3605(14) .
N12 C13 1.3434(14) .
N12 C15 1.3626(15) .
N13 C16 1.1505(15) .
N14 C17 1.1472(15) .
C13 C18 1.4939(16) .
C14 C15 1.3926(16) .
C14 C16 1.4294(16) .
C15 C17 1.4312(15) .
C20 C21 1.4955(17) .
C22 C23 1.5016(19) .

loop_
_geom_torsion_atom_site_label_1
_geom_torsion_atom_site_label_2
_geom_torsion_atom_site_label_3
_geom_torsion_atom_site_label_4
_geom_torsion
_geom_torsion_site_symmetry_1
Na1 F2 C6 F1 97.15(8) 3_766
Na1 F2 C6 F3 -149.11(6) 3_766
Na1 F2 C6 C1 -26.02(12) 3_766
Na1 O1 C8 C9 -60.65(10) .
Na1 O2 C9 C8 -21.53(12) .
Na1 O2 C10 C11 21.06(12) .
Na1 O3 C11 C10 58.74(10) .
Na1 N1 C1 N2 160.89(8) 4_565
Na1 N1 C1 C6 -18.32(15) 4_565
Na1 N1 C2 C3 -162.02(7) 4_565
Na1 N1 C2 C4 18.74(15) 4_565
Na1 N2 C1 N1 170.63(7) 3_766
Na1 N2 C1 C6 -10.16(14) 3_766
Na1 N2 C3 C2 -168.87(7) 3_766
Na1 N2 C3 C5 10.58(17) 3_766
O1 C8 C9 O2 54.91(12) .
O2 C10 C11 O3 -53.68(12) .
N1 C1 C6 F1 84.44(13) .
N1 C1 C6 F2 -156.42(10) .
N1 C1 C6 F3 -36.23(15) .
N1 C2 C3 N2 -0.78(13) .
N1 C2 C3 C5 179.79(10) .
N2 C1 C6 F1 -94.74(12) .
N2 C1 C6 F2 24.40(15) .
N2 C1 C6 F3 144.58(10) .
C1 N1 C2 C3 0.75(12) .
C1 N1 C2 C4 -178.49(11) .
C1 N2 C3 C2 0.42(12) .
C1 N2 C3 C5 179.87(11) .
C2 N1 C1 N2 -0.53(13) .
C2 N1 C1 C6 -179.73(10) .
C3 N2 C1 N1 0.07(13) .
C3 N2 C1 C6 179.29(10) .
C4 C2 C3 N2 178.43(10) .
C4 C2 C3 C5 -1.00(19) .
C7 O1 C8 C9 166.83(9) .
C9 O2 C10 C11 164.20(10) .
C10 O2 C9 C8 -166.16(10) .
C12 O3 C11 C10 -166.51(10) .
Na11 F12 C18 F11 90.11(9) 3_666
Na11 F12 C18 F13 -155.96(6) 3_666
Na11 F12 C18 C13 -32.71(12) 3_666
Na11 O11 C20 C21 -49.15(11) .
Na11 O12 C21 C20 -45.58(10) .
Na11 O12 C22 C23 -41.05(12) .
Na11 O13 C23 C22 -46.82(11) .
Na11 N11 C13 N12 155.62(8) 4_565
Na11 N11 C13 C18 -22.81(16) 4_565
Na11 N11 C14 C15 -158.69(7) 4_565
Na11 N11 C14 C16 22.13(15) 4_565
Na11 N12 C13 N11 174.66(7) 3_666
Na11 N12 C13 C18 -6.89(14) 3_666
Na11 N12 C15 C14 -172.86(8) 3_666
Na11 N12 C15 C17 5.48(18) 3_666
O11 C20 C21 O12 62.78(12) .
O12 C22 C23 O13 58.56(13) .
N11 C13 C18 F11 86.39(13) .
N11 C13 C18 F12 -154.48(10) .
N11 C13 C18 F13 -34.09(15) .
N11 C14 C15 N12 -0.48(13) .
N11 C14 C15 C17 -178.78(11) .
N12 C13 C18 F11 -91.99(12) .
N12 C13 C18 F12 27.13(15) .
N12 C13 C18 F13 147.53(10) .
C13 N11 C14 C15 0.53(12) .
C13 N11 C14 C16 -178.64(11) .
C13 N12 C15 C14 0.19(12) .
C13 N12 C15 C17 178.53(11) .
C14 N11 C13 N12 -0.45(13) .
C14 N11 C13 C18 -178.88(10) .
C15 N12 C13 N11 0.17(13) .
C15 N12 C13 C18 178.61(10) .
C16 C14 C15 N12 178.66(11) .
C16 C14 C15 C17 0.36(19) .
C19 O11 C20 C21 170.61(10) .
C21 O12 C22 C23 89.11(12) .
C22 O12 C21 C20 -177.00(10) .
C24 O13 C23 C22 173.47(11) .
